data_8105272
loop_
_publ_author_name
'Jia, Hua-Li'
'Wang, Xin'
'Dai, Li-Yan'
'Wang, Li-Ke'
'Ren, Xiao-Yue'

_publ_section_title
;
 The crystal structure of 5-nitropicolinic acid monohydrate, C6H6N2O5
;
_journal_issue 3
_journal_name_full 'Zeitschrift f\"ur Kristallographie - New Crystal Structures'
_journal_page_first 733
_journal_page_last 734
_journal_paper_doi 10.1515/ncrs-2019-0934
_journal_volume 235
_journal_year 2020
_chemical_formula_moiety 'C6 H4 N2 O4, H2 O'
_chemical_formula_sum 'C6 H6 N2 O5'
_chemical_formula_weight 186.13
_space_group_crystal_system monoclinic
_space_group_IT_number 15
_space_group_name_Hall '-C 2yc'
_space_group_name_H-M_alt 'C 1 2/c 1'
_symmetry_Int_Tables_number 15
_atom_sites_solution_primary dual
_cell_angle_alpha 90
_cell_angle_beta 91.081(3)
_cell_angle_gamma 90
_cell_formula_units_Z 8
_cell_length_a 13.1766(11)
_cell_length_b 5.1019(4)
_cell_length_c 22.602(2)
_cell_measurement_reflns_used 3400
_cell_measurement_temperature 150(2)
_cell_measurement_theta_max 26.40
_cell_measurement_theta_min 3.09
_cell_volume 1519.2(2)
_computing_cell_refinement 'SAINT v8.37A (Bruker, 2015) [1]'
_computing_data_collection 'Bruker APEX-II'
_computing_data_reduction 'SAINT v8.37A (Bruker, 2015) [1]'
_computing_molecular_graphics 'Olex2 (Dolomanov et al., 2009) [4]'
_computing_publication_material 'Olex2 (Dolomanov et al., 2009) [4]'
_computing_structure_refinement 'olex2.refine (Bourhis et al., 2015) [3]'
_computing_structure_solution 'ShelXT (Sheldrick, 2015) [2]'
_diffrn_ambient_temperature 150.0
_diffrn_measured_fraction_theta_full 0.9985
_diffrn_measured_fraction_theta_max 0.9985
_diffrn_measurement_device 'Bruker APEX-II diffractometer'
_diffrn_measurement_device_type 'Bruker APEX-II CCD'
_diffrn_measurement_method '\f and \w scans'
_diffrn_radiation_type 'Mo K\a'
_diffrn_radiation_wavelength 0.71073
_diffrn_reflns_av_R_equivalents 0.0362
_diffrn_reflns_av_unetI/netI 0.0236
_diffrn_reflns_limit_h_max 16
_diffrn_reflns_limit_h_min -16
_diffrn_reflns_limit_k_max 6
_diffrn_reflns_limit_k_min -6
_diffrn_reflns_limit_l_max 28
_diffrn_reflns_limit_l_min -28
_diffrn_reflns_number 9766
_diffrn_reflns_theta_full 25.1732
_diffrn_reflns_theta_max 25.17
_diffrn_reflns_theta_min 3.09
_diffrn_standards_number 0
_exptl_absorpt_coefficient_mu 0.145
_exptl_absorpt_correction_T_max 0.0276
_exptl_absorpt_correction_T_min 0.0113
_exptl_absorpt_correction_type multi-scan
_exptl_absorpt_process_details
;
SADABS-2016/2 (Bruker,2016/2) was used for absorption correction.
wR2(int) was 0.0700 before and 0.0557 after correction.
The Ratio of minimum to maximum transmission is 0.4094.
The \l/2 correction factor is Not present.
;
_exptl_crystal_colour colorless
_exptl_crystal_density_diffrn 1.6274
_exptl_crystal_description block
_exptl_crystal_F_000 768.5832
_exptl_crystal_size_max 0.25
_exptl_crystal_size_mid 0.15
_exptl_crystal_size_min 0.1
_refine_diff_density_max 0.1941
_refine_diff_density_min -0.2011
_refine_diff_density_rms 0.0513
_refine_ls_d_res_high 0.8355
_refine_ls_d_res_low 6.5871
_refine_ls_goodness_of_fit_ref 1.0680
_refine_ls_hydrogen_treatment mixed
_refine_ls_matrix_type full
_refine_ls_number_constraints 11
_refine_ls_number_parameters 122
_refine_ls_number_reflns 1366
_refine_ls_number_restraints 0
_refine_ls_restrained_S_all 1.0680
_refine_ls_R_factor_all 0.0447
_refine_ls_R_factor_gt 0.0334
_refine_ls_shift/su_max 0.0000
_refine_ls_shift/su_mean 0.0000
_refine_ls_structure_factor_coef Fsqd
_refine_ls_weighting_details 'w=1/[\s^2^(Fo^2^)+(0.0530P)^2^+0.5678P] where P=(Fo^2^+2Fc^2^)/3'
_refine_ls_weighting_scheme calc
_refine_ls_wR_factor_gt 0.0867
_refine_ls_wR_factor_ref 0.0961
_reflns_Friedel_coverage 0.0
_reflns_limit_h_max 15
_reflns_limit_h_min -15
_reflns_limit_k_max 6
_reflns_limit_k_min 0
_reflns_limit_l_max 26
_reflns_limit_l_min 0
_reflns_number_gt 1107
_reflns_number_total 1366
_reflns_threshold_expression I>=2u(I)
_cod_data_source_file suppl_ncrs-2019-0934_suppl.cif
_cod_data_source_block 1
_cod_original_sg_symbol_H-M 'C 2/c'
_cod_database_code 8105272
_olex2_refinement_description
;
1. Fixed Uiso
 At 1.2 times of:
  All C(H) groups
 At 1.5 times of:
  All O(H) groups, All O(H,H) groups
2.a Free rotating group:
 O1W(H1Wa,H1Wb)
2.b Aromatic/amide H refined with riding coordinates:
 C3(H3), C4(H4), C6(H6)
2.c Idealised tetrahedral OH refined as rotating group:
 O1(H1)
;
_olex2_submission_special_instructions 'No special instructions were received'

loop_
_space_group_symop_id
_space_group_symop_operation_xyz
1 x,y,z
2 -x,y,-z+1/2
3 -x,-y,-z
4 x,-y,z-1/2
5 x+1/2,y+1/2,z
6 -x+1/2,y+1/2,-z+1/2
7 -x+1/2,-y+1/2,-z
8 x+1/2,-y+1/2,z-1/2

loop_
_atom_site_label
_atom_site_type_symbol
_atom_site_fract_x
_atom_site_fract_y
_atom_site_fract_z
_atom_site_U_iso_or_equiv
_atom_site_adp_type
_atom_site_occupancy
_atom_site_refinement_flags_posn
C1 C 0.55169(12) 0.4268(3) 0.43019(7) 0.0310(4) Uani 1.000000 .
C2 C 0.46086(11) 0.5367(3) 0.39724(7) 0.0304(4) Uani 1.000000 .
C3 C 0.47436(12) 0.7411(3) 0.35774(7) 0.0342(4) Uani 1.000000 .
H3 H 0.54017(12) 0.8096(3) 0.35098(7) 0.0411(5) Uiso 1.000000 R
C4 C 0.39033(12) 0.8436(3) 0.32835(7) 0.0343(4) Uani 1.000000 .
H4 H 0.39624(12) 0.9851(3) 0.30133(7) 0.0411(5) Uiso 1.000000 R
C5 C 0.29770(11) 0.7315(3) 0.33993(7) 0.0312(4) Uani 1.000000 .
C6 C 0.28908(12) 0.5256(3) 0.37959(7) 0.0316(4) Uani 1.000000 .
H6 H 0.22418(12) 0.4517(3) 0.38645(7) 0.0379(4) Uiso 1.000000 R
N1 N 0.37030(10) 0.4295(3) 0.40830(6) 0.0319(3) Uani 1.000000 .
N2 N 0.20582(10) 0.8320(3) 0.31020(6) 0.0327(3) Uani 1.000000 .
O1 O 0.52946(8) 0.2305(2) 0.46469(5) 0.0401(3) Uani 1.000000 .
H1 H 0.58291(19) 0.172(3) 0.4806(7) 0.0601(5) Uiso 1.000000 GR
O2 O 0.63621(8) 0.5163(2) 0.42386(5) 0.0362(3) Uani 1.000000 .
O3 O 0.20945(9) 1.0516(2) 0.28846(5) 0.0412(3) Uani 1.000000 .
O4 O 0.12992(8) 0.6920(2) 0.30901(5) 0.0393(3) Uani 1.000000 .
O1W O 0.67497(8) 0.0030(2) 0.51679(5) 0.0383(3) Uani 1.000000 .
H1Wa H 0.6528(11) -0.128(3) 0.5374(7) 0.0575(5) Uiso 1.000000 G
H1Wb H 0.7379(5) 0.021(3) 0.5283(8) 0.0575(5) Uiso 1.000000 G

loop_
_atom_site_aniso_label
_atom_site_aniso_U_11
_atom_site_aniso_U_22
_atom_site_aniso_U_33
_atom_site_aniso_U_12
_atom_site_aniso_U_13
_atom_site_aniso_U_23
C1 0.0307(8) 0.0327(8) 0.0296(8) -0.0007(6) 0.0014(6) -0.0018(6)
C2 0.0299(8) 0.0314(8) 0.0299(8) -0.0009(6) 0.0010(6) -0.0031(6)
C3 0.0298(8) 0.0368(9) 0.0361(9) -0.0048(7) 0.0008(7) 0.0025(7)
C4 0.0360(9) 0.0347(9) 0.0321(8) -0.0014(7) 0.0011(7) 0.0044(7)
C5 0.0316(8) 0.0331(8) 0.0288(8) 0.0015(6) -0.0012(6) -0.0020(6)
C6 0.0284(8) 0.0331(8) 0.0333(8) -0.0025(6) -0.0002(6) -0.0004(6)
N1 0.0288(7) 0.0327(7) 0.0341(7) -0.0005(6) -0.0008(5) 0.0021(5)
N2 0.0325(7) 0.0360(7) 0.0296(7) 0.0015(6) 0.0012(5) -0.0004(5)
O1 0.0301(6) 0.0404(7) 0.0495(7) -0.0015(5) -0.0043(5) 0.0132(5)
O2 0.0284(6) 0.0429(7) 0.0374(6) -0.0037(5) -0.0010(5) 0.0032(5)
O3 0.0436(7) 0.0393(7) 0.0406(7) 0.0038(5) 0.0011(5) 0.0107(5)
O4 0.0322(6) 0.0434(7) 0.0421(7) -0.0029(5) -0.0043(5) 0.0022(5)
O1W 0.0290(6) 0.0385(7) 0.0473(7) -0.0021(5) -0.0056(5) 0.0109(5)

loop_
_atom_type_symbol
_atom_type_scat_dispersion_real
_atom_type_scat_dispersion_imag
_atom_type_scat_Cromer_Mann_a1
_atom_type_scat_Cromer_Mann_a2
_atom_type_scat_Cromer_Mann_a3
_atom_type_scat_Cromer_Mann_a4
_atom_type_scat_Cromer_Mann_b1
_atom_type_scat_Cromer_Mann_b2
_atom_type_scat_Cromer_Mann_b3
_atom_type_scat_Cromer_Mann_b4
_atom_type_scat_Cromer_Mann_c
_atom_type_scat_source
_atom_type_scat_dispersion_source
H 0.00000 0.00000 0.49300 0.32291 0.14019 0.04081 10.51090 26.12570 3.14236 57.79970 0.0030380000826 'International Tables Volume C Table 6.1.1.4 (pp. 500-502)' 'Henke, Gullikson and Davis, At. Data and Nucl. Data Tables, 1993, 54, 2'
C 0.00347 0.00161 2.31000 1.02000 1.58860 0.86500 20.84390 10.20750 0.56870 51.65120 0.215599998832 'International Tables Volume C Table 6.1.1.4 (pp. 500-502)' 'Henke, Gullikson and Davis, At. Data and Nucl. Data Tables, 1993, 54, 2'
O 0.01158 0.00611 3.04850 2.28680 1.54630 0.86700 13.27710 5.70110 0.32390 32.90890 0.250800013542 'International Tables Volume C Table 6.1.1.4 (pp. 500-502)' 'Henke, Gullikson and Davis, At. Data and Nucl. Data Tables, 1993, 54, 2'
N 0.00653 0.00323 12.21260 3.13220 2.01250 1.16630 0.00570 9.89330 28.99750 0.58260 -11.5290002823 'International Tables Volume C Table 6.1.1.4 (pp. 500-502)' 'Henke, Gullikson and Davis, At. Data and Nucl. Data Tables, 1993, 54, 2'

loop_
_geom_angle_atom_site_label_1
_geom_angle_atom_site_label_2
_geom_angle_atom_site_label_3
_geom_angle
_geom_angle_site_symmetry_1
_geom_angle_site_symmetry_3
O1 C1 C2 113.31(13) . .
O2 C1 C2 121.58(14) . .
O2 C1 O1 125.10(14) . .
C3 C2 C1 119.22(14) . .
N1 C2 C1 117.24(13) . .
N1 C2 C3 123.54(14) . .
H3 C3 C2 120.58(9) . .
C4 C3 C2 118.84(14) . .
C4 C3 H3 120.58(9) . .
H4 C4 C3 121.43(9) . .
C5 C4 C3 117.14(14) . .
C5 C4 H4 121.43(9) . .
C6 C5 C4 121.38(14) . .
N2 C5 C4 119.66(14) . .
N2 C5 C6 118.95(14) . .
H6 C6 C5 119.40(9) . .
N1 C6 C5 121.19(14) . .
N1 C6 H6 119.40(9) . .
C6 N1 C2 117.89(13) . .
O3 N2 C5 117.75(13) . .
O4 N2 C5 118.13(13) . .
O4 N2 O3 124.12(14) . .
H1 O1 C1 109.5 . .
H1Wb O1W H1Wa 104.5 . .

loop_
_geom_bond_atom_site_label_1
_geom_bond_atom_site_label_2
_geom_bond_distance
_geom_bond_site_symmetry_2
C1 C2 1.506(2) .
C1 O1 1.3059(19) .
C1 O2 1.2146(19) .
C2 C3 1.386(2) .
C2 N1 1.341(2) .
C3 H3 0.9500 .
C3 C4 1.383(2) .
C4 H4 0.9500 .
C4 C5 1.377(2) .
C5 C6 1.387(2) .
C5 N2 1.466(2) .
C6 H6 0.9500 .
C6 N1 1.334(2) .
N2 O3 1.2249(17) .
N2 O4 1.2289(17) .
O1 H1 0.8400 .
O1W H1Wa 0.8699 .
O1W H1Wb 0.8699 .
